data_2200357
loop_
_publ_author_name
'Prager, Rolf H.'
'Smith, Jason A.'
'Tiekink, Edward R. T.'

_publ_section_title
;
 Ethyl 3-methylimidazo[1,2-<i>a</i>]pyrimidine-2-carboxylate
;
_journal_issue 5
_journal_name_full 'Acta Crystallographica Section E'
_journal_page_first o451
_journal_page_last o453
_journal_paper_doi 10.1107/S1600536801006316
_journal_volume 57
_journal_year 2001
_chemical_formula_iupac 'C10 H11 N3 O2'
_chemical_formula_moiety 'C10 H11 N3 O2'
_chemical_formula_sum 'C10 H11 N3 O2'
_chemical_formula_weight 205.22
_space_group_IT_number 2
_symmetry_cell_setting triclinic
_symmetry_space_group_name_Hall '-P 1'
_symmetry_space_group_name_H-M 'P -1'
_cell_angle_alpha 100.930(10)
_cell_angle_beta 95.310(10)
_cell_angle_gamma 89.240(10)
_cell_formula_units_Z 4
_cell_length_a 9.9100(10)
_cell_length_b 11.653(2)
_cell_length_c 9.000(2)
_cell_measurement_reflns_used 25
_cell_measurement_temperature 293
_cell_measurement_theta_max 22.0
_cell_measurement_theta_min 19.8
_cell_volume 1016.1(3)
_computing_cell_refinement 'MSC/AFC Diffractometer Control Software'
_computing_data_collection
;
MSC/AFC Diffractometer Control Software
(Molecular Structure Corporation, 1992)
;
_computing_data_reduction 'TEXSAN for Windows (Molecular Structure Corporation, 1997)'
_computing_publication_material SHELXL97
_computing_structure_refinement 'SHELXL97 (Sheldrick, 1997)'
_computing_structure_solution 'SIR88 (Burla et al., 1989)'
_diffrn_ambient_temperature 293
_diffrn_measured_fraction_theta_full .998
_diffrn_measured_fraction_theta_max .998
_diffrn_measurement_device 'Rigaku AFC-6R'
_diffrn_measurement_method \w-2\q
_diffrn_radiation_monochromator graphite
_diffrn_radiation_source 'Rigaku rotating anode'
_diffrn_radiation_type MoK\a
_diffrn_radiation_wavelength .71073
_diffrn_reflns_av_R_equivalents .059
_diffrn_reflns_limit_h_max 12
_diffrn_reflns_limit_h_min 0
_diffrn_reflns_limit_k_max 15
_diffrn_reflns_limit_k_min -15
_diffrn_reflns_limit_l_max 11
_diffrn_reflns_limit_l_min -11
_diffrn_reflns_number 4967
_diffrn_reflns_reduction_process 'Lp corrections applied'
_diffrn_reflns_theta_full 27.6
_diffrn_reflns_theta_max 27.6
_diffrn_reflns_theta_min 3.2
_diffrn_standards_decay_% 5.1
_diffrn_standards_interval_count 400
_diffrn_standards_number 3
_exptl_absorpt_coefficient_mu .097
_exptl_absorpt_correction_type none
_exptl_crystal_colour colourless
_exptl_crystal_density_diffrn 1.341
_exptl_crystal_density_method 'not measured'
_exptl_crystal_description block
_exptl_crystal_F_000 432
_exptl_crystal_size_max .32
_exptl_crystal_size_mid .32
_exptl_crystal_size_min .24
_refine_diff_density_max .18
_refine_diff_density_min -.31
_refine_ls_extinction_method none
_refine_ls_goodness_of_fit_ref 1.03
_refine_ls_hydrogen_treatment constr
_refine_ls_matrix_type full
_refine_ls_number_parameters 272
_refine_ls_number_reflns 4696
_refine_ls_number_restraints 0
_refine_ls_restrained_S_all 1.03
_refine_ls_R_factor_all .147
_refine_ls_R_factor_gt .058
_refine_ls_shift/su_max <0.001
_refine_ls_shift/su_mean .000
_refine_ls_structure_factor_coef Fsqd
_refine_ls_weighting_details 'calc w = 1/[\s^2^(Fo^2^)+(0.0827P)^2^+0.0227P] where P = (Fo^2^+2Fc^2^)/3'
_refine_ls_weighting_scheme calc
_refine_ls_wR_factor_ref .171
_reflns_number_gt 2373
_reflns_number_total 4696
_reflns_threshold_expression I>2\s(I)
_cod_data_source_file wn6014.cif
_cod_data_source_block I
_cod_original_cell_volume 1016.0(3)
_cod_database_code 2200357
_cod_database_fobs_code 2200357

loop_
_symmetry_equiv_pos_as_xyz
'  +x,  +y,  +z'
'  -x,  -y,  -z'

loop_
_atom_site_label
_atom_site_fract_x
_atom_site_fract_y
_atom_site_fract_z
_atom_site_U_iso_or_equiv
_atom_site_adp_type
_atom_site_calc_flag
_atom_site_refinement_flags
_atom_site_occupancy
_atom_site_disorder_assembly
_atom_site_disorder_group
_atom_site_type_symbol
O2A -.5071(2) .14140(17) .3538(2) .0832(6) Uani d . 1 . . O
O2'A -.31279(18) .18219(14) .5020(2) .0658(5) Uani d . 1 . . O
O2B -.3865(2) .19785(18) -.0494(2) .0879(7) Uani d . 1 . . O
O2'B -.2330(2) .11494(16) .0911(2) .0801(6) Uani d . 1 . . O
N1A -.30835(18) .40531(16) .4586(2) .0470(5) Uani d . 1 . . N
N1B -.23653(19) .41172(18) .0354(2) .0539(5) Uani d . 1 . . N
N4A -.45032(17) .49217(17) .30469(19) .0462(5) Uani d . 1 . . N
N4B -.05618(17) .44123(17) .20843(19) .0463(5) Uani d . 1 . . N
N8A -.26319(19) .60486(17) .4486(2) .0504(5) Uani d . 1 . . N
N8B -.1309(2) .60075(18) .0866(2) .0563(5) Uani d . 1 . . N
C2A -.4091(2) .3298(2) .3855(2) .0485(6) Uani d . 1 . . C
C2'A -.4171(3) .2096(2) .4099(3) .0580(6) Uani d . 1 . . C
C2B -.2039(2) .3120(2) .0920(3) .0498(6) Uani d . 1 . . C
C2'B -.2856(3) .2049(2) .0353(3) .0579(6) Uani d . 1 . . C
C3A -.4980(2) .3805(2) .2899(2) .0504(6) Uani d . 1 . . C
C3'A -.6195(3) .3371(3) .1860(3) .0730(8) Uani d . 1 . . C
H3A -.6963 .3843 .2152 .132(3) Uiso calc R 1 . . H
H3B -.6371 .2574 .1922 .132(3) Uiso calc R 1 . . H
H3C -.6037 .3415 .0837 .132(3) Uiso calc R 1 . . H
C3B -.0932(2) .3271(2) .1982(2) .0477(6) Uani d . 1 . . C
C3'B -.0188(3) .2511(2) .2947(3) .0637(7) Uani d . 1 . . C
H3D -.0183 .2874 .3998 .132(3) Uiso calc R 1 . . H
H3E .0727 .2406 .2680 .132(3) Uiso calc R 1 . . H
H3F -.0632 .1764 .2782 .132(3) Uiso calc R 1 . . H
C5A -.4942(2) .5849(2) .2391(3) .0582(7) Uani d . 1 . . C
H5A -.5702 .5785 .1691 .088(2) Uiso calc R 1 . . H
C5B .0464(2) .5071(2) .2948(3) .0515(6) Uani d . 1 . . C
H5B .1044 .4762 .3644 .088(2) Uiso calc R 1 . . H
C6A -.4235(3) .6847(2) .2795(3) .0615(7) Uani d . 1 . . C
H6A -.4505 .7497 .2383 .088(2) Uiso calc R 1 . . H
C6B .0605(2) .6178(2) .2757(3) .0567(6) Uani d . 1 . . C
H6B .1290 .6655 .3319 .088(2) Uiso calc R 1 . . H
C7A -.3084(3) .6913(2) .3844(3) .0602(7) Uani d . 1 . . C
H7A -.2612 .7617 .4098 .088(2) Uiso calc R 1 . . H
C7B -.0301(3) .6602(2) .1696(3) .0595(7) Uani d . 1 . . C
H7B -.0176 .7367 .1571 .088(2) Uiso calc R 1 . . H
C9A -.3346(2) .5029(2) .4088(2) .0437(5) Uani d . 1 . . C
C9B -.1452(2) .4891(2) .1064(2) .0467(6) Uani d . 1 . . C
C21A -.3175(3) .0668(3) .5401(4) .0852(9) Uani d . 1 . . C
H21A -.3320 .0078 .4483 .110(3) Uiso calc R 1 . . H
H21B -.3911 .0621 .6026 .110(3) Uiso calc R 1 . . H
C21B -.3027(3) .0035(3) .0465(4) .0878(10) Uani d . 1 . . C
H21C -.3241 -.0144 -.0628 .110(3) Uiso calc R 1 . . H
H21D -.3864 .0054 .0950 .110(3) Uiso calc R 1 . . H
C22A -.1870(4) .0475(3) .6236(5) .1085(12) Uani d . 1 . . C
H22A -.1873 -.0283 .6507 .132(3) Uiso calc R 1 . . H
H22B -.1737 .1063 .7141 .132(3) Uiso calc R 1 . . H
H22C -.1150 .0519 .5605 .132(3) Uiso calc R 1 . . H
C22B -.2103(4) -.0845(3) .0957(4) .1154(14) Uani d . 1 . . C
H22D -.2528 -.1601 .0687 .132(3) Uiso calc R 1 . . H
H22E -.1896 -.0654 .2039 .132(3) Uiso calc R 1 . . H
H22F -.1282 -.0856 .0466 .132(3) Uiso calc R 1 . . H

loop_
_atom_site_aniso_label
_atom_site_aniso_U_11
_atom_site_aniso_U_22
_atom_site_aniso_U_33
_atom_site_aniso_U_12
_atom_site_aniso_U_13
_atom_site_aniso_U_23
O2A .0802(14) .0689(13) .0963(15) -.0273(11) -.0163(12) .0147(11)
O2'A .0608(11) .0528(10) .0861(13) -.0072(8) -.0054(10) .0247(9)
O2B .0762(14) .0844(14) .0931(15) -.0080(11) -.0435(12) .0153(12)
O2'B .0771(13) .0618(12) .0945(14) -.0119(10) -.0356(11) .0169(10)
N1A .0434(10) .0513(12) .0459(11) -.0034(9) -.0031(8) .0113(9)
N1B .0471(11) .0668(13) .0465(11) .0054(10) -.0057(9) .0129(10)
N4A .0390(10) .0604(13) .0392(10) .0013(9) -.0026(8) .0124(9)
N4B .0387(10) .0599(13) .0408(10) .0036(9) -.0024(8) .0136(9)
N8A .0488(11) .0530(12) .0504(11) -.0065(9) -.0035(9) .0157(9)
N8B .0540(13) .0626(14) .0531(12) .0049(10) -.0024(10) .0169(10)
C2A .0413(12) .0568(15) .0462(13) -.0050(11) .0024(10) .0068(11)
C2'A .0536(15) .0578(16) .0610(16) -.0063(13) .0031(13) .0077(13)
C2B .0435(12) .0605(15) .0431(12) .0028(11) -.0026(10) .0075(11)
C2'B .0530(15) .0673(17) .0504(14) .0046(13) -.0080(12) .0097(12)
C3A .0393(12) .0689(17) .0409(12) -.0043(11) .0019(10) .0056(11)
C3'A .0537(16) .096(2) .0622(17) -.0135(14) -.0177(13) .0075(15)
C3B .0408(12) .0593(15) .0430(12) .0009(11) -.0013(10) .0118(11)
C3'B .0581(16) .0671(17) .0668(16) -.0024(13) -.0153(13) .0250(13)
C5A .0486(14) .083(2) .0459(13) .0132(14) -.0010(11) .0229(13)
C5B .0404(12) .0674(17) .0460(13) -.0004(11) -.0046(10) .0131(11)
C6A .0622(16) .0680(18) .0605(16) .0083(14) .0026(13) .0296(13)
C6B .0495(14) .0631(17) .0566(15) -.0017(12) -.0008(12) .0113(12)
C7A .0613(16) .0625(16) .0606(16) -.0023(13) .0044(13) .0218(13)
C7B .0575(16) .0611(16) .0610(15) .0054(13) .0049(13) .0145(13)
C9A .0363(11) .0580(14) .0366(11) .0001(10) -.0026(9) .0109(10)
C9B .0416(12) .0610(16) .0366(12) .0061(11) -.0014(10) .0097(11)
C21A .090(2) .0572(18) .112(3) -.0054(16) -.0045(19) .0300(17)
C21B .090(2) .069(2) .094(2) -.0205(17) -.0293(18) .0071(17)
C22A .106(3) .082(2) .145(3) .008(2) -.011(2) .053(2)
C22B .139(3) .065(2) .133(3) -.012(2) -.043(3) .021(2)

loop_
_atom_type_symbol
_atom_type_scat_dispersion_real
_atom_type_scat_dispersion_imag
_atom_type_scat_source
C .002 .002
;International Tables for Crystallography
(1992, Vol. C, Table 6.1.1.2)
;
H .000 .000
;International Tables for Crystallography
(1992, Vol. C, Table 6.1.1.2)
;
N .004 .003
;International Tables for Crystallography
(1992, Vol. C, Table 6.1.1.2)
;
O .008 .006
;International Tables for Crystallography
(1992, Vol. C, Table 6.1.1.2)
;

loop_
_geom_angle_atom_site_label_1
_geom_angle_atom_site_label_2
_geom_angle_atom_site_label_3
_geom_angle
C2'A O2'A C21A 115.9(2)
C2'B O2'B C21B 117.8(2)
C9A N1A C2A 104.41(18)
C9B N1B C2B 104.29(18)
C3A N4A C5A 132.5(2)
C3A N4A C9A 106.96(18)
C5A N4A C9A 120.5(2)
C3B N4B C5B 131.5(2)
C3B N4B C9B 107.67(19)
C5B N4B C9B 120.8(2)
C7A N8A C9A 116.3(2)
C7B N8B C9B 115.8(2)
C3A C2A N1A 112.4(2)
C3A C2A C2'A 125.5(2)
N1A C2A C2'A 122.0(2)
O2A C2'A O2'A 123.1(2)
O2A C2'A C2A 124.5(2)
O2'A C2'A C2A 112.4(2)
C3B C2B N1B 112.7(2)
C3B C2B C2'B 127.9(2)
N1B C2B C2'B 119.3(2)
O2B C2'B O2'B 123.1(3)
O2B C2'B C2B 125.6(2)
O2'B C2'B C2B 111.3(2)
C2A C3A N4A 104.53(19)
C2A C3A C3'A 133.5(2)
N4A C3A C3'A 121.9(2)
C2B C3B N4B 104.13(19)
C2B C3B C3'B 134.7(2)
N4B C3B C3'B 121.1(2)
C6A C5A N4A 117.5(2)
C6B C5B N4B 117.8(2)
C5A C6A C7A 119.9(2)
C5B C6B C7B 118.8(2)
N8A C7A C6A 124.4(2)
N8B C7B C6B 125.3(2)
N1A C9A N8A 126.92(19)
N1A C9A N4A 111.7(2)
N8A C9A N4A 121.4(2)
N1B C9B N8B 127.3(2)
N1B C9B N4B 111.2(2)
N8B C9B N4B 121.5(2)
O2'A C21A C22A 107.6(3)
O2'B C21B C22B 106.6(3)

loop_
_geom_bond_atom_site_label_1
_geom_bond_atom_site_label_2
_geom_bond_site_symmetry_2
_geom_bond_distance
_geom_bond_publ_flag
O2A C2'A . 1.210(3) ?
O2'A C2'A . 1.338(3) ?
O2'A C21A . 1.451(3) ?
O2B C2'B . 1.194(3) ?
O2'B C2'B . 1.326(3) ?
O2'B C21B . 1.448(3) ?
N1A C9A . 1.314(3) ?
N1A C2A . 1.373(3) ?
N1B C9B . 1.319(3) ?
N1B C2B . 1.378(3) ?
N4A C3A . 1.368(3) ?
N4A C5A . 1.373(3) ?
N4A C9A . 1.403(3) ?
N4B C3B . 1.368(3) ?
N4B C5B . 1.369(3) ?
N4B C9B . 1.401(3) ?
N8A C7A . 1.307(3) ?
N8A C9A . 1.362(3) ?
N8B C7B . 1.312(3) ?
N8B C9B . 1.356(3) ?
C2A C3A . 1.380(3) ?
C2A C2'A . 1.462(3) ?
C2B C3B . 1.377(3) ?
C2B C2'B . 1.477(4) ?
C3A C3'A . 1.487(3) ?
C3B C3'B . 1.496(3) ?
C5A C6A . 1.339(4) ?
C5B C6B . 1.344(3) ?
C6A C7A . 1.405(3) ?
C6B C7B . 1.404(3) ?
C21A C22A . 1.471(4) ?
C21B C22B . 1.469(4) ?

loop_
_cod_related_entry_id
_cod_related_entry_database
_cod_related_entry_code
1 ChemSpider 24731095
